data_7001949
loop_
_publ_author_name
'Lorber, Christian'
'Vendier, Laure'

_publ_section_title
;
 Synthesis and structure of early transition metal NHC complexes
;
_journal_issue 35
_journal_name_full 'Dalton Transactions'
_journal_page_first 6972
_journal_paper_doi 10.1039/b905056f
_journal_year 2009
_chemical_compound_source 'synthesis as described'
_chemical_formula_moiety 'C42 H48 Cl2 N4 O1 V1'
_chemical_formula_sum 'C42 H48 Cl2 N4 O V'
_chemical_formula_weight 746.68
_chemical_name_systematic
;
?
;
_space_group_IT_number 15
_symmetry_cell_setting monoclinic
_symmetry_Int_Tables_number 15
_symmetry_space_group_name_Hall '-C 2yc'
_symmetry_space_group_name_H-M 'C 1 2/c 1'
_atom_sites_solution_hydrogens geom
_atom_sites_solution_primary direct
_atom_sites_solution_secondary difmap
_cell_angle_alpha 90
_cell_angle_beta 100.50(2)
_cell_angle_gamma 90
_cell_formula_units_Z 4
_cell_length_a 18.693(3)
_cell_length_b 14.468(3)
_cell_length_c 14.673(2)
_cell_measurement_reflns_used 4132
_cell_measurement_temperature 180
_cell_measurement_theta_max 32.1207
_cell_measurement_theta_min 2.8101
_cell_measurement_wavelength 0.71073
_cell_volume 3901.9(12)
_computing_cell_refinement 'CrysAlis RED, Oxford Diffraction Ltd.'
_computing_data_collection 'CrysAlis CCD, Oxford Diffraction Ltd.'
_computing_data_reduction 'CrysAlis RED, Oxford Diffraction Ltd.'
_computing_molecular_graphics 'Ortep-3 for Windows (Farrugia, 1997)'
_computing_publication_material 'WinGX publication routines (Farrugia, 1999)'
_computing_structure_refinement 'SHELXL-97 (Sheldrick, 1997)'
_computing_structure_solution 'SIR92 (Giacovazzo et al, 1993)'
_diffrn_ambient_temperature 180
_diffrn_measured_fraction_theta_full 0.998
_diffrn_measured_fraction_theta_max 0.998
_diffrn_measurement_device_type 'Oxford-Diffraction XCALIBUR'
_diffrn_measurement_method \w-\f
_diffrn_orient_matrix_UB_11 -0.0403509417
_diffrn_orient_matrix_UB_12 0.0185357108
_diffrn_orient_matrix_UB_13 0.0385741769
_diffrn_orient_matrix_UB_21 -0.0305507179
_diffrn_orient_matrix_UB_22 -0.0433557785
_diffrn_orient_matrix_UB_23 -0.0038099333
_diffrn_orient_matrix_UB_31 0.0364956568
_diffrn_orient_matrix_UB_32 -0.0408507561
_diffrn_orient_matrix_UB_33 0.0302438706
_diffrn_radiation_monochromator graphite
_diffrn_radiation_source 'fine-focus sealed tube'
_diffrn_radiation_type MoK\a
_diffrn_radiation_wavelength 0.71073
_diffrn_reflns_av_R_equivalents 0.07
_diffrn_reflns_av_unetI/netI 0.0899
_diffrn_reflns_limit_h_max 22
_diffrn_reflns_limit_h_min -22
_diffrn_reflns_limit_k_max 17
_diffrn_reflns_limit_k_min -16
_diffrn_reflns_limit_l_max 17
_diffrn_reflns_limit_l_min -17
_diffrn_reflns_number 14141
_diffrn_reflns_theta_full 25.68
_diffrn_reflns_theta_max 25.68
_diffrn_reflns_theta_min 3.15
_diffrn_standards_decay_% 0
_diffrn_standards_interval_count 0
_diffrn_standards_interval_time 0
_diffrn_standards_number 0
_exptl_absorpt_coefficient_mu 0.428
_exptl_absorpt_correction_T_max 0.9578
_exptl_absorpt_correction_T_min 0.921
_exptl_absorpt_correction_type multi-scan
_exptl_absorpt_process_details
;
CrysAlis RED, Oxford Diffraction Ltd.,
Version 1.171.31.5 (release 28-08-2006 CrysAlis171 .NET)
(compiled Aug 28 2006,13:05:05)
Empirical absorption correction using spherical harmonics,
implemented in SCALE3 ABSPACK scaling algorithm.
;
_exptl_crystal_colour 'light blue'
_exptl_crystal_density_diffrn 1.271
_exptl_crystal_density_method 'not measured'
_exptl_crystal_description prism
_exptl_crystal_F_000 1572
_exptl_crystal_size_max 0.2
_exptl_crystal_size_mid 0.17
_exptl_crystal_size_min 0.1
_refine_diff_density_max 0.242
_refine_diff_density_min -0.276
_refine_diff_density_rms 0.05
_refine_ls_extinction_method none
_refine_ls_goodness_of_fit_ref 0.918
_refine_ls_hydrogen_treatment constr
_refine_ls_matrix_type full
_refine_ls_number_parameters 233
_refine_ls_number_reflns 3698
_refine_ls_number_restraints 0
_refine_ls_restrained_S_all 0.918
_refine_ls_R_factor_all 0.0945
_refine_ls_R_factor_gt 0.0434
_refine_ls_shift/su_max 0.001
_refine_ls_shift/su_mean 0
_refine_ls_structure_factor_coef Fsqd
_refine_ls_weighting_details 'calc w=1/[\s^2^(Fo^2^)+(0.0340P)^2^+0.0000P] where P=(Fo^2^+2Fc^2^)/3'
_refine_ls_weighting_scheme calc
_refine_ls_wR_factor_gt 0.0764
_refine_ls_wR_factor_ref 0.0891
_reflns_number_gt 2300
_reflns_number_total 3698
_reflns_threshold_expression >2\s(I)
_cod_data_source_file b905056f.txt
_cod_data_source_block 14
_cod_database_code 7001949

loop_
_symmetry_equiv_pos_as_xyz
'x, y, z'
'-x, y, -z+1/2'
'x+1/2, y+1/2, z'
'-x+1/2, y+1/2, -z+1/2'
'-x, -y, -z'
'x, -y, z-1/2'
'-x+1/2, -y+1/2, -z'
'x+1/2, -y+1/2, z-1/2'

loop_
_atom_site_label
_atom_site_type_symbol
_atom_site_fract_x
_atom_site_fract_y
_atom_site_fract_z
_atom_site_U_iso_or_equiv
_atom_site_adp_type
_atom_site_occupancy
_atom_site_symmetry_multiplicity
_atom_site_calc_flag
_atom_site_refinement_flags
_atom_site_disorder_assembly
_atom_site_disorder_group
C1 C 0.60996(13) 0.24623(16) 0.72466(16) 0.0194(6) Uani 1 1 d . . .
C2 C 0.71548(14) 0.21775(19) 0.6730(2) 0.0344(8) Uani 1 1 d . . .
H2 H 0.7516 0.1863 0.6497 0.041 Uiso 1 1 calc R . .
C3 C 0.71600(15) 0.30654(19) 0.6972(2) 0.0367(8) Uani 1 1 d . . .
H3 H 0.7526 0.3492 0.6936 0.044 Uiso 1 1 calc R . .
C4 C 0.63318(13) 0.08475(16) 0.67853(18) 0.0204(6) Uani 1 1 d . . .
C5 C 0.64330(13) 0.02966(17) 0.75711(18) 0.0223(6) Uani 1 1 d . . .
C6 C 0.62364(13) -0.06250(17) 0.74514(18) 0.0241(6) Uani 1 1 d . . .
H6 H 0.6282 -0.1005 0.797 0.029 Uiso 1 1 calc R . .
C7 C 0.59743(14) -0.09985(17) 0.65879(18) 0.0245(7) Uani 1 1 d . . .
C8 C 0.59046(14) -0.04263(17) 0.58232(18) 0.0253(7) Uani 1 1 d . . .
H8 H 0.5737 -0.0673 0.5238 0.03 Uiso 1 1 calc R . .
C9 C 0.60770(13) 0.05028(17) 0.59053(18) 0.0217(6) Uani 1 1 d . . .
C10 C 0.67442(15) 0.06765(18) 0.85100(18) 0.0344(7) Uani 1 1 d . . .
H10A H 0.6839 0.0179 0.8948 0.052 Uiso 1 1 calc R . .
H10B H 0.6403 0.1098 0.87 0.052 Uiso 1 1 calc R . .
H10C H 0.719 0.0996 0.8483 0.052 Uiso 1 1 calc R . .
C11 C 0.57801(17) -0.20068(17) 0.6497(2) 0.0389(8) Uani 1 1 d . . .
H11A H 0.5663 -0.2169 0.5852 0.058 Uiso 1 1 calc R . .
H11B H 0.5368 -0.2125 0.6785 0.058 Uiso 1 1 calc R . .
H11C H 0.6186 -0.237 0.6794 0.058 Uiso 1 1 calc R . .
C12 C 0.59767(15) 0.11200(17) 0.50647(18) 0.0316(7) Uani 1 1 d . . .
H12A H 0.5712 0.1664 0.5179 0.047 Uiso 1 1 calc R . .
H12B H 0.571 0.0794 0.4541 0.047 Uiso 1 1 calc R . .
H12C H 0.6444 0.1295 0.4938 0.047 Uiso 1 1 calc R . .
C13 C 0.64043(14) 0.40961(17) 0.77379(19) 0.0238(6) Uani 1 1 d . . .
C14 C 0.67368(14) 0.41952(18) 0.86590(19) 0.0266(7) Uani 1 1 d . . .
C15 C 0.66452(15) 0.50314(18) 0.90892(19) 0.0302(7) Uani 1 1 d . . .
H15 H 0.6861 0.5114 0.9707 0.036 Uiso 1 1 calc R . .
C16 C 0.62423(15) 0.57431(17) 0.8623(2) 0.0276(7) Uani 1 1 d . . .
C17 C 0.59449(15) 0.56227(17) 0.77014(19) 0.0286(7) Uani 1 1 d . . .
H17 H 0.5684 0.6106 0.7381 0.034 Uiso 1 1 calc R . .
C18 C 0.60203(15) 0.48036(17) 0.72332(19) 0.0261(7) Uani 1 1 d . . .
C19 C 0.71776(15) 0.34416(19) 0.91890(19) 0.0391(8) Uani 1 1 d . . .
H19A H 0.6909 0.2873 0.9107 0.059 Uiso 1 1 calc R . .
H19B H 0.728 0.3599 0.9835 0.059 Uiso 1 1 calc R . .
H19C H 0.7626 0.337 0.8965 0.059 Uiso 1 1 calc R . .
C20 C 0.61228(16) 0.66339(18) 0.9118(2) 0.0385(8) Uani 1 1 d . . .
H20A H 0.6102 0.7143 0.8694 0.058 Uiso 1 1 calc R . .
H20B H 0.6518 0.6727 0.9628 0.058 Uiso 1 1 calc R . .
H20C H 0.5674 0.6596 0.9346 0.058 Uiso 1 1 calc R . .
C21 C 0.56947(17) 0.47262(19) 0.62225(19) 0.0415(8) Uani 1 1 d . . .
H21A H 0.5953 0.4266 0.594 0.062 Uiso 1 1 calc R . .
H21B H 0.5731 0.5311 0.5926 0.062 Uiso 1 1 calc R . .
H21C H 0.5192 0.4552 0.6156 0.062 Uiso 1 1 calc R . .
N1 N 0.65050(11) 0.18156(14) 0.68960(14) 0.0219(5) Uani 1 1 d . . .
N2 N 0.65185(11) 0.32334(14) 0.72869(14) 0.0238(5) Uani 1 1 d . . .
O1 O 0.5 0.11502(16) 0.75 0.0399(8) Uani 1 2 d S . .
Cl1 Cl 0.53797(4) 0.26928(5) 0.90188(5) 0.0395(2) Uani 1 1 d . . .
V1 V 0.5 0.22334(4) 0.75 0.02208(19) Uani 1 2 d S . .

loop_
_atom_site_aniso_label
_atom_site_aniso_U_11
_atom_site_aniso_U_22
_atom_site_aniso_U_33
_atom_site_aniso_U_23
_atom_site_aniso_U_13
_atom_site_aniso_U_12
C1 0.0204(14) 0.0193(15) 0.0178(14) -0.0021(11) 0.0012(11) 0.0015(12)
C2 0.0198(16) 0.0316(18) 0.056(2) -0.0088(15) 0.0191(15) -0.0031(14)
C3 0.0234(18) 0.0299(19) 0.062(2) -0.0080(15) 0.0206(16) -0.0099(13)
C4 0.0137(14) 0.0156(15) 0.0325(18) -0.0014(12) 0.0056(12) 0.0028(11)
C5 0.0169(15) 0.0263(17) 0.0231(16) 0.0001(12) 0.0022(12) 0.0054(12)
C6 0.0231(16) 0.0219(16) 0.0277(17) 0.0027(12) 0.0059(13) 0.0043(12)
C7 0.0286(17) 0.0181(15) 0.0273(17) -0.0020(12) 0.0062(13) -0.0003(12)
C8 0.0297(17) 0.0237(16) 0.0223(16) -0.0057(13) 0.0045(13) -0.0010(13)
C9 0.0202(15) 0.0213(16) 0.0248(16) 0.0018(12) 0.0069(12) 0.0017(12)
C10 0.0401(19) 0.0297(17) 0.0301(18) 0.0001(14) -0.0026(14) 0.0027(14)
C11 0.056(2) 0.0241(18) 0.0346(19) -0.0001(13) 0.0028(16) -0.0060(14)
C12 0.043(2) 0.0254(17) 0.0272(17) 0.0012(13) 0.0097(15) 0.0014(14)
C13 0.0209(16) 0.0161(15) 0.0359(18) -0.0052(13) 0.0096(13) -0.0038(12)
C14 0.0200(16) 0.0218(16) 0.0356(18) -0.0035(13) -0.0013(13) -0.0028(13)
C15 0.0329(18) 0.0282(17) 0.0285(17) -0.0083(14) 0.0026(14) -0.0061(14)
C16 0.0308(17) 0.0180(16) 0.0366(19) -0.0052(13) 0.0134(14) -0.0060(13)
C17 0.0312(17) 0.0166(15) 0.0390(19) 0.0037(13) 0.0091(14) 0.0012(13)
C18 0.0279(17) 0.0201(15) 0.0318(18) 0.0016(13) 0.0091(13) -0.0035(13)
C19 0.042(2) 0.0319(18) 0.0393(19) -0.0055(15) -0.0042(16) 0.0026(15)
C20 0.048(2) 0.0267(17) 0.044(2) -0.0082(15) 0.0155(16) 0.0010(15)
C21 0.058(2) 0.0328(18) 0.0317(19) -0.0014(14) 0.0037(16) 0.0031(16)
N1 0.0191(12) 0.0189(12) 0.0288(14) -0.0031(10) 0.0077(10) -0.0045(10)
N2 0.0220(13) 0.0191(12) 0.0316(14) -0.0045(10) 0.0086(11) -0.0032(10)
O1 0.0295(17) 0.0198(16) 0.075(2) 0 0.0218(16) 0
Cl1 0.0301(4) 0.0631(5) 0.0252(4) -0.0007(4) 0.0049(3) -0.0018(4)
V1 0.0192(4) 0.0192(4) 0.0287(4) 0 0.0065(3) 0

loop_
_atom_type_symbol
_atom_type_description
_atom_type_scat_dispersion_real
_atom_type_scat_dispersion_imag
_atom_type_scat_source
C C 0.0033 0.0016 'International Tables Vol C Tables 4.2.6.8 and 6.1.1.4'
H H 0 0 'International Tables Vol C Tables 4.2.6.8 and 6.1.1.4'
N N 0.0061 0.0033 'International Tables Vol C Tables 4.2.6.8 and 6.1.1.4'
O O 0.0106 0.006 'International Tables Vol C Tables 4.2.6.8 and 6.1.1.4'
Cl Cl 0.1484 0.1585 'International Tables Vol C Tables 4.2.6.8 and 6.1.1.4'
V V 0.3005 0.5294 'International Tables Vol C Tables 4.2.6.8 and 6.1.1.4'

loop_
_geom_angle_atom_site_label_1
_geom_angle_atom_site_label_2
_geom_angle_atom_site_label_3
_geom_angle
_geom_angle_site_symmetry_1
_geom_angle_site_symmetry_3
_geom_angle_publ_flag
N2 C1 N1 103.0(2) . . ?
N2 C1 V1 132.19(17) . . ?
N1 C1 V1 124.52(17) . . ?
C3 C2 N1 106.4(2) . . ?
C3 C2 H2 126.8 . . ?
N1 C2 H2 126.8 . . ?
C2 C3 N2 107.1(2) . . ?
C2 C3 H3 126.5 . . ?
N2 C3 H3 126.5 . . ?
C9 C4 C5 122.7(2) . . ?
C9 C4 N1 119.2(2) . . ?
C5 C4 N1 118.1(2) . . ?
C6 C5 C4 117.1(2) . . ?
C6 C5 C10 121.3(2) . . ?
C4 C5 C10 121.7(2) . . ?
C7 C6 C5 122.3(2) . . ?
C7 C6 H6 118.9 . . ?
C5 C6 H6 118.9 . . ?
C8 C7 C6 118.4(2) . . ?
C8 C7 C11 121.6(2) . . ?
C6 C7 C11 120.0(2) . . ?
C7 C8 C9 121.7(2) . . ?
C7 C8 H8 119.1 . . ?
C9 C8 H8 119.1 . . ?
C8 C9 C4 117.8(2) . . ?
C8 C9 C12 120.8(2) . . ?
C4 C9 C12 121.3(2) . . ?
C5 C10 H10A 109.5 . . ?
C5 C10 H10B 109.5 . . ?
H10A C10 H10B 109.5 . . ?
C5 C10 H10C 109.5 . . ?
H10A C10 H10C 109.5 . . ?
H10B C10 H10C 109.5 . . ?
C7 C11 H11A 109.5 . . ?
C7 C11 H11B 109.5 . . ?
H11A C11 H11B 109.5 . . ?
C7 C11 H11C 109.5 . . ?
H11A C11 H11C 109.5 . . ?
H11B C11 H11C 109.5 . . ?
C9 C12 H12A 109.5 . . ?
C9 C12 H12B 109.5 . . ?
H12A C12 H12B 109.5 . . ?
C9 C12 H12C 109.5 . . ?
H12A C12 H12C 109.5 . . ?
H12B C12 H12C 109.5 . . ?
C18 C13 C14 122.7(2) . . ?
C18 C13 N2 119.9(2) . . ?
C14 C13 N2 117.2(2) . . ?
C13 C14 C15 117.5(2) . . ?
C13 C14 C19 122.5(2) . . ?
C15 C14 C19 120.0(2) . . ?
C16 C15 C14 121.7(3) . . ?
C16 C15 H15 119.2 . . ?
C14 C15 H15 119.2 . . ?
C17 C16 C15 118.6(2) . . ?
C17 C16 C20 120.7(2) . . ?
C15 C16 C20 120.7(3) . . ?
C16 C17 C18 122.3(2) . . ?
C16 C17 H17 118.8 . . ?
C18 C17 H17 118.8 . . ?
C13 C18 C17 117.1(3) . . ?
C13 C18 C21 123.4(2) . . ?
C17 C18 C21 119.5(2) . . ?
C14 C19 H19A 109.5 . . ?
C14 C19 H19B 109.5 . . ?
H19A C19 H19B 109.5 . . ?
C14 C19 H19C 109.5 . . ?
H19A C19 H19C 109.5 . . ?
H19B C19 H19C 109.5 . . ?
C16 C20 H20A 109.5 . . ?
C16 C20 H20B 109.5 . . ?
H20A C20 H20B 109.5 . . ?
C16 C20 H20C 109.5 . . ?
H20A C20 H20C 109.5 . . ?
H20B C20 H20C 109.5 . . ?
C18 C21 H21A 109.5 . . ?
C18 C21 H21B 109.5 . . ?
H21A C21 H21B 109.5 . . ?
C18 C21 H21C 109.5 . . ?
H21A C21 H21C 109.5 . . ?
H21B C21 H21C 109.5 . . ?
C1 N1 C2 111.9(2) . . ?
C1 N1 C4 125.5(2) . . ?
C2 N1 C4 122.3(2) . . ?
C1 N2 C3 111.7(2) . . ?
C1 N2 C13 126.6(2) . . ?
C3 N2 C13 120.9(2) . . ?
O1 V1 C1 98.74(6) . . ?
O1 V1 C1 98.74(6) . 2_656 ?
C1 V1 C1 162.52(13) . 2_656 ?
O1 V1 Cl1 106.72(2) . . ?
C1 V1 Cl1 89.27(7) . . ?
C1 V1 Cl1 85.71(7) 2_656 . ?
O1 V1 Cl1 106.72(2) . 2_656 ?
C1 V1 Cl1 85.71(7) . 2_656 ?
C1 V1 Cl1 89.27(7) 2_656 2_656 ?
Cl1 V1 Cl1 146.55(5) . 2_656 ?

loop_
_geom_bond_atom_site_label_1
_geom_bond_atom_site_label_2
_geom_bond_distance
_geom_bond_site_symmetry_2
_geom_bond_publ_flag
C1 N2 1.358(3) . ?
C1 N1 1.363(3) . ?
C1 V1 2.180(2) . ?
C2 C3 1.332(3) . ?
C2 N1 1.384(3) . ?
C2 H2 0.93 . ?
C3 N2 1.383(3) . ?
C3 H3 0.93 . ?
C4 C9 1.385(3) . ?
C4 C5 1.386(3) . ?
C4 N1 1.440(3) . ?
C5 C6 1.386(3) . ?
C5 C10 1.499(3) . ?
C6 C7 1.382(3) . ?
C6 H6 0.93 . ?
C7 C8 1.381(3) . ?
C7 C11 1.503(3) . ?
C8 C9 1.382(3) . ?
C8 H8 0.93 . ?
C9 C12 1.507(3) . ?
C10 H10A 0.96 . ?
C10 H10B 0.96 . ?
C10 H10C 0.96 . ?
C11 H11A 0.96 . ?
C11 H11B 0.96 . ?
C11 H11C 0.96 . ?
C12 H12A 0.96 . ?
C12 H12B 0.96 . ?
C12 H12C 0.96 . ?
C13 C18 1.385(3) . ?
C13 C14 1.388(3) . ?
C13 N2 1.447(3) . ?
C14 C15 1.390(3) . ?
C14 C19 1.496(3) . ?
C15 C16 1.381(4) . ?
C15 H15 0.93 . ?
C16 C17 1.376(4) . ?
C16 C20 1.516(3) . ?
C17 C18 1.390(3) . ?
C17 H17 0.93 . ?
C18 C21 1.501(4) . ?
C19 H19A 0.96 . ?
C19 H19B 0.96 . ?
C19 H19C 0.96 . ?
C20 H20A 0.96 . ?
C20 H20B 0.96 . ?
C20 H20C 0.96 . ?
C21 H21A 0.96 . ?
C21 H21B 0.96 . ?
C21 H21C 0.96 . ?
O1 V1 1.567(2) . ?
Cl1 V1 2.3099(8) . ?
V1 C1 2.180(3) 2_656 ?
V1 Cl1 2.3099(8) 2_656 ?
